data_2006511
loop_
_publ_author_name
'Wang, Quanming'
'Wu, Xintao'
'Huang, Qun'
'Sheng, Tianlu'

_publ_section_title
;
 A Linear Cluster with Mixed Ligands, [WCu~2~S~4~(tpt)~2~(PPh~3~)~2~]
;
_journal_issue 9
_journal_name_full 'Acta Crystallographica Section C'
_journal_page_first 1220
_journal_page_last 1221
_journal_paper_doi 10.1107/S0108270196014710
_journal_volume 53
_journal_year 1997
_chemical_formula_iupac '[Cu2 W S4 (C4 H8 N2 S)2 (C18 H15 P)2]'
_chemical_formula_moiety 'Cu2 W S4 (C4 H8 N2 S)2 (C18 H15 P)2'
_chemical_formula_sum 'C44 H46 Cu2 N4 P2 S6 W'
_chemical_formula_weight 1196.15
_space_group_IT_number 15
_symmetry_cell_setting monoclinic
_symmetry_space_group_name_Hall '-C 2yc'
_symmetry_space_group_name_H-M 'C 1 2/c 1'
_atom_type_scat_source IntTabIV
_cell_angle_alpha 90
_cell_angle_beta 106.710(10)
_cell_angle_gamma 90
_cell_formula_units_Z 4
_cell_length_a 17.427(2)
_cell_length_b 10.021(5)
_cell_length_c 28.639(3)
_cell_measurement_reflns_used 20
_cell_measurement_temperature 293
_cell_measurement_theta_max 27.5
_cell_measurement_theta_min 6
_cell_volume 4790(3)
_diffrn_measurement_device 'Rigaku AFC-5R'
_diffrn_measurement_method '\w/2\q scans'
_diffrn_radiation_type 'Mo K\a'
_diffrn_radiation_wavelength 0.71069
_diffrn_reflns_av_R_equivalents 0.039
_diffrn_reflns_limit_h_max 20
_diffrn_reflns_limit_h_min 0
_diffrn_reflns_limit_k_max 12
_diffrn_reflns_limit_k_min 0
_diffrn_reflns_limit_l_max 33
_diffrn_reflns_limit_l_min -33
_diffrn_reflns_number 8944
_diffrn_reflns_theta_max 25
_diffrn_standards_decay_% 0
_diffrn_standards_interval_count 300
_diffrn_standards_number 3
_exptl_absorpt_coefficient_mu 3.68
_exptl_absorpt_correction_T_max 0.479
_exptl_absorpt_correction_T_min 0.196
_exptl_absorpt_correction_type 'empirical via \y scans (Fair, 1990)'
_exptl_crystal_colour red--orange
_exptl_crystal_density_diffrn 1.66
_exptl_crystal_density_method 'not measured'
_exptl_crystal_description block
_exptl_crystal_size_max 0.40
_exptl_crystal_size_mid 0.40
_exptl_crystal_size_min 0.20
_refine_diff_density_max 0.35
_refine_diff_density_min -0.08
_refine_ls_extinction_method none
_refine_ls_goodness_of_fit_obs 1.04
_refine_ls_hydrogen_treatment noref
_refine_ls_matrix_type full
_refine_ls_number_parameters 267
_refine_ls_number_reflns 2511
_refine_ls_R_factor_obs .0368
_refine_ls_shift/esd_max 0.002
_refine_ls_structure_factor_coef F
_refine_ls_weighting_details 1/\s^2^(F)
_refine_ls_weighting_scheme calc
_refine_ls_wR_factor_obs .0374
_reflns_number_observed 2511
_reflns_number_total 4477
_reflns_observed_criterion I>3\s(I)
_cod_data_source_file kh1106.cif
_cod_data_source_block wqm511a
_cod_original_cell_volume 4790.0(10)
_cod_original_sg_symbol_H-M 'C 2/c'
_cod_database_code 2006511

loop_
_symmetry_equiv_pos_as_xyz
x,y,z
-x,-y,-z
-x,y,1/2-z
x,-y,1/2+z
1/2+x,1/2+y,z
1/2-x,1/2-y,-z
1/2-x,1/2+y,1/2-z
1/2+x,1/2-y,1/2+z

loop_
_atom_site_aniso_label
_atom_site_aniso_U_11
_atom_site_aniso_U_22
_atom_site_aniso_U_33
_atom_site_aniso_U_12
_atom_site_aniso_U_13
_atom_site_aniso_U_23
W .0494(2) .0454(2) .0367(2) 0 .0060(2) 0
Cu .0631(6) .0558(6) .0450(5) -.0052(5) .0037(4) -.0031(5)
S .0670(10) .0620(10) .0700(10) .0040(10) .0040(10) -.0050(10)
S1 .0670(10) .0620(10) .0590(10) -.0160(10) .0095(9) .0080(10)
S2 .0650(10) .0660(10) .0540(10) -.0130(10) .0123(9) .0080(10)
P .0480(10) .0450(10) .0450(10) .0020(10) .0066(8) .0010(10)
N1 .086(4) .067(5) .096(5) .015(5) .026(4) -.005(5)
N2 .100(5) .069(5) .085(5) .020(5) -.003(4) -.026(4)
C1 .078(5) .059(5) .054(4) .006(5) .018(4) .005(5)
C2 .122(7) .059(6) .123(7) .018(6) .056(5) -.005(6)
C3 .136(8) .085(8) .132(8) .004(7) .056(6) -.032(7)
C4 .116(8) .103(8) .115(8) .007(8) .013(6) -.049(7)
C11 .041(4) .037(4) .062(4) .005(4) .005(3) -.001(4)
C12 .063(4) .049(5) .053(4) .007(4) .012(3) -.005(4)
C13 .054(5) .070(6) .072(5) .011(5) .000(4) -.013(5)
C14 .052(5) .085(7) .099(6) .002(5) .017(4) -.005(6)
C15 .073(5) .087(7) .081(5) .010(6) .034(4) .001(6)
C16 .060(4) .076(6) .066(4) .016(5) .030(3) .013(5)
C21 .047(4) .047(5) .049(4) -.005(4) .010(3) .005(4)
C22 .129(6) .062(6) .063(4) -.009(6) .037(4) .009(5)
C23 .163(8) .090(7) .068(5) .001(8) .050(5) .018(6)
C24 .083(6) .109(8) .067(5) -.008(6) .014(4) .039(6)
C25 .093(6) .059(6) .115(7) .004(6) .033(5) .030(6)
C26 .081(5) .050(5) .093(6) -.001(5) .030(4) .012(5)
C31 .059(4) .047(4) .037(3) .018(4) .016(3) .007(4)
C32 .082(5) .043(5) .061(4) .010(5) .030(3) .002(4)
C33 .117(6) .057(5) .082(5) .014(6) .053(4) .014(5)
C34 .135(7) .081(7) .082(5) .049(6) .053(4) .018(6)
C35 .084(5) .107(7) .090(6) .056(6) .023(5) .018(6)
C36 .072(5) .083(7) .067(5) .021(6) .013(4) .002(5)

loop_
_atom_site_label
_atom_site_fract_x
_atom_site_fract_y
_atom_site_fract_z
_atom_site_U_iso_or_equiv
_atom_site_thermal_displace_type
_atom_site_calc_flag
_atom_site_calc_attached_atom
_atom_site_occupancy
W .500 .05247(5) .250 3.565(9) Uani ? ? 1.000
Cu .37341(6) .07870(10) .16695(3) 4.51(2) Uani ? ? 1.000
S .26290(10) .2243(3) .15577(8) 5.50(6) Uani ? ? 1.000
S1 .39190(10) -.0711(2) .23179(7) 5.07(5) Uani ? ? 1.000
S2 .49780(10) .1784(2) .18617(7) 4.94(5) Uani ? ? 1.000
P .33600(10) -.0457(2) .09829(7) 3.74(4) Uani ? ? 1.000
N1 .2350(4) .4622(8) .1859(3) 6.6(2) Uani ? ? 1.000
N2 .3615(5) .3916(8) .2147(3) 7.1(2) Uani ? ? 1.000
C1 .2885(5) .3682(9) .1883(3) 5.0(2) Uani ? ? 1.000
C2 .2506(6) .5901(9) .2123(3) 7.7(3) Uani ? ? 1.000
C3 .3240(6) .5810(10) .2536(4) 9.0(3) Uani ? ? 1.000
C4 .3879(6) .5160(10) .2422(4) 9.1(3) Uani ? ? 1.000
C11 .2290(4) -.0808(7) .0806(3) 3.9(2) Uani ? ? 1.000
C12 .1789(4) -.0749(8) .0324(3) 4.4(2) Uani ? ? 1.000
C13 .0986(5) -.1065(9) .0219(3) 5.5(2) Uani ? ? 1.000
C14 .0678(5) -.1450(10) .0588(3) 6.3(3) Uani ? ? 1.000
C15 .1150(5) -.1500(10) .1059(3) 6.1(2) Uani ? ? 1.000
C16 .1941(4) -.1163(9) .1166(3) 5.1(2) Uani ? ? 1.000
C21 .3551(4) .0222(8) .0442(2) 3.8(2) Uani ? ? 1.000
C22 .3765(6) -.0550(10) .0106(3) 6.5(2) Uani ? ? 1.000
C23 .3900(6) .0040(10) -.0306(3) 8.2(3) Uani ? ? 1.000
C24 .3813(5) .1370(10) -.0378(3) 6.9(3) Uani ? ? 1.000
C25 .3610(5) .2152(9) -.0048(3) 7.0(3) Uani ? ? 1.000
C26 .3484(5) .1585(9) .0365(3) 5.8(2) Uani ? ? 1.000
C31 .3783(4) -.2138(7) .1048(2) 3.7(2) Uani ? ? 1.000
C32 .3320(5) -.3278(8) .0946(3) 4.8(2) Uani ? ? 1.000
C33 .3657(5) -.4534(9) .1033(3) 6.4(2) Uani ? ? 1.000
C34 .4479(5) -.4640(10) .1211(3) 7.5(3) Uani ? ? 1.000
C35 .4963(5) -.3530(10) .1300(3) 7.4(3) Uani ? ? 1.000
C36 .4611(5) -.2260(10) .1228(3) 6.0(2) Uani ? ? 1.000
H11N .181 .447 .165 8.7 Uiso calc N1 1.000
H21N .402 .322 .216 9.3 Uiso calc N2 1.000
H21 .206 .616 .224 9.6 Uiso calc C2 1.000
H22 .258 .661 .191 9.6 Uiso calc C2 1.000
H31 .311 .530 .280 11.1 Uiso calc C3 1.000
H32 .340 .668 .267 11.1 Uiso calc C3 1.000
H41 .411 .576 .224 11.4 Uiso calc C4 1.000
H42 .431 .497 .272 11.4 Uiso calc C4 1.000
H121 .201 -.047 .006 5.9 Uiso calc C12 1.000
H131 .065 -.104 -.011 7.1 Uiso calc C13 1.000
H141 .012 -.166 .051 7.8 Uiso calc C14 1.000
H151 .093 -.178 .132 7.8 Uiso calc C15 1.000
H161 .227 -.118 .150 6.7 Uiso calc C16 1.000
H221 .382 -.152 .015 8.5 Uiso calc C22 1.000
H231 .406 -.050 -.055 10.3 Uiso calc C23 1.000
H241 .390 .177 -.067 8.8 Uiso calc C24 1.000
H251 .354 .312 -.010 8.9 Uiso calc C25 1.000
H261 .334 .214 .061 7.8 Uiso calc C26 1.000
H321 .274 -.319 .081 6.3 Uiso calc C32 1.000
H331 .331 -.533 .098 8.4 Uiso calc C33 1.000
H341 .472 -.551 .127 9.6 Uiso calc C34 1.000
H351 .553 -.366 .141 9.1 Uiso calc C35 1.000
H361 .496 -.145 .130 8.1 Uiso calc C36 1.000

loop_
_geom_angle_atom_site_label_1
_geom_angle_atom_site_label_2
_geom_angle_atom_site_label_3
_geom_angle_site_symmetry_3
_geom_angle
_geom_angle_publ_flag
Cu W Cu 3_655 169.03(4) yes
Cu W S1 . 55.03(6) yes
Cu W S1 3_655 132.94(6) yes
Cu W S2 . 54.00(6) yes
Cu W S2 3_655 118.61(6) yes
S1 W S1 3_655 111.08(9) yes
S1 W S2 . 108.44(7) yes
S1 W S2 3_655 109.22(9) yes
S2 W S2 3_655 110.44(9) yes
W Cu S . 126.55(7) yes
W Cu S1 . 50.12(5) yes
W Cu S2 . 50.95(5) yes
W Cu P . 131.15(7) yes
S Cu S1 . 115.20(10) yes
S Cu S2 . 115.99(9) yes
S Cu P . 101.70(8) yes
S1 Cu S2 . 100.56(8) yes
S1 Cu P . 106.03(9) yes
S2 Cu P . 117.59(9) yes
Cu S C1 . 111.9(3) yes
W S1 Cu . 74.85(8) yes
W S2 Cu . 75.05(8) yes
Cu P C11 . 111.4(3) no
Cu P C21 . 117.4(2) no
Cu P C31 . 114.4(3) no
C11 P C21 . 105.1(3) ?
C11 P C31 . 101.6(3) ?
C21 P C31 . 105.4(3) ?
C1 N1 C2 . 125.1(7) ?
C1 N1 H11N . 117.4(7) ?
C2 N1 H11N . 117.5(7) ?
C1 N2 C4 . 124.5(8) ?
C1 N2 H21N . 118.0(7) ?
C4 N2 H21N . 117.5(7) ?
S C1 N1 . 120.6(6) ?
S C1 N2 . 121.9(7) ?
N1 C1 N2 . 117.4(8) ?
N1 C2 C3 . 110.3(8) ?
N1 C2 H21 . 111.2(8) ?
N1 C2 H22 . 110.7(9) ?
C3 C2 H21 . 110.3(9) ?
C3 C2 H22 . 107.6(9) ?
H21 C2 H22 . 106.6(9) ?
C2 C3 C4 . 113.9(9) ?
C2 C3 H31 . 107.5(9) ?
C2 C3 H32 . 110.8(9) ?
C4 C3 H31 . 108.0(10) ?
C4 C3 H32 . 111.0(10) ?
H31 C3 H32 . 106(2) ?
N2 C4 C3 . 111.7(9) ?
N2 C4 H41 . 111.0(10) ?
N2 C4 H42 . 110.5(9) ?
C3 C4 H42 . 110(2) ?
H41 C4 H42 . 105.0(10) ?
P C11 C12 . 124.2(6) ?
P C11 C16 . 118.4(5) ?
C12 C11 C16 . 117.4(6) ?
C11 C12 C13 . 120.6(8) ?
C11 C12 H121 . 119.9(7) ?
C13 C12 H121 . 119.5(7) ?
C12 C13 C14 . 119.5(7) ?
C12 C13 H131 . 119.9(9) ?
C14 C13 H131 . 120.6(8) ?
C13 C14 C15 . 121.0(8) ?
C13 C14 H141 . 118.9(8) ?
C15 C14 H141 . 120.0(10) ?
C14 C15 C16 . 119.7(9) ?
C14 C15 H151 . 120.3(9) ?
C16 C15 H151 . 120.0(7) ?
C11 C16 C15 . 121.7(7) ?
C11 C16 H161 . 119.1(8) ?
C15 C16 H161 . 119.2(8) ?
P C21 C22 . 123.2(6) ?
P C21 C26 . 118.6(6) ?
C22 C21 C26 . 118.2(8) ?
C21 C22 C23 . 120.4(9) ?
C21 C22 H221 . 119.9(9) ?
C23 C22 H221 . 119.7(9) ?
C22 C23 C24 . 120.0(10) ?
C22 C23 H231 . 121(2) ?
C24 C23 H231 . 119.0(10) ?
C23 C24 C25 . 120.6(9) ?
C23 C24 H241 . 119.0(10) ?
C25 C24 H241 . 120(2) ?
C24 C25 C26 . 119.7(9) ?
C24 C25 H251 . 120(2) ?
C26 C25 H251 . 120.0(10) ?
C21 C26 C25 . 120.8(8) ?
C21 C26 H261 . 118.5(9) ?
C25 C26 H261 . 120.7(9) ?
P C31 C32 . 123.2(5) ?
P C31 C36 . 117.8(7) ?
C32 C31 C36 . 119.0(7) ?
C31 C32 C33 . 121.6(7) ?
C31 C32 H321 . 119.1(7) ?
C33 C32 H321 . 119.3(8) ?
C32 C33 C34 . 118.6(8) ?
C32 C33 H331 . 119.8(8) ?
C34 C33 H331 . 121.6(9) ?
C33 C34 C35 . 121.0(10) ?
C33 C34 H341 . 118.9(9) ?
C35 C34 H341 . 119.6(9) ?
C34 C35 C36 . 119.1(8) ?
C34 C35 H351 . 118(2) ?
C36 C35 H351 . 123.0(10) ?
C31 C36 C35 . 120.1(9) ?
C31 C36 H361 . 120.5(9) ?
C35 C36 H361 . 119.4(8) ?

loop_
_geom_bond_atom_site_label_1
_geom_bond_atom_site_label_2
_geom_bond_site_symmetry_1
_geom_bond_site_symmetry_2
_geom_bond_distance
_geom_bond_publ_flag
W Cu . . 2.7525(8) yes
W S1 . . 2.188(2) yes
W S2 . . 2.213(2) yes
Cu S . . 2.363(3) yes
Cu S1 . . 2.337(2) yes
Cu S2 . . 2.305(2) yes
Cu P . . 2.261(2) yes
S C1 . . 1.705(9) yes
P C11 . . 1.820(7) ?
P C21 . . 1.810(8) ?
P C31 . . 1.826(8) ?
N1 C1 . . 1.310(10) ?
N1 C2 . . 1.470(10) ?
N1 H11N . . .973(6) ?
N2 C1 . . 1.300(10) ?
N2 C4 . . 1.470(10) ?
N2 H21N . . .985(8) ?
C2 C3 . . 1.470(10) ?
C2 H21 . . .96(2) ?
C2 H22 . . .970(10) ?
C3 C4 . . 1.41(2) ?
C3 H31 . . .990(10) ?
C3 H32 . . .96(2) ?
C4 H41 . . .970(10) ?
C4 H42 . . .980(10) ?
C11 C12 . . 1.405(9) ?
C11 C16 . . 1.390(10) ?
C12 C13 . . 1.38(2) ?
C12 H121 . . .975(8) ?
C13 C14 . . 1.370(10) ?
C13 H131 . . .964(7) ?
C14 C15 . . 1.36(2) ?
C14 H141 . . .960(8) ?
C15 C16 . . 1.370(10) ?
C15 H151 . . .967(9) ?
C16 H161 . . .972(7) ?
C21 C22 . . 1.360(10) ?
C21 C26 . . 1.380(10) ?
C22 C23 . . 1.400(10) ?
C22 H221 . . .990(10) ?
C23 C24 . . 1.35(2) ?
C23 H231 . . .97(2) ?
C24 C25 . . 1.350(10) ?
C24 H241 . . .985(9) ?
C25 C26 . . 1.390(10) ?
C25 H251 . . .984(9) ?
C26 H261 . . .984(9) ?
C31 C32 . . 1.38(2) ?
C31 C36 . . 1.39(2) ?
C32 C33 . . 1.380(10) ?
C32 H321 . . .980(7) ?
C33 C34 . . 1.380(10) ?
C34 C35 . . 1.380(10) ?
C34 H341 . . .96(2) ?
C35 C36 . . 1.400(10) ?
C35 H351 . . .960(8) ?
C36 H361 . . 1.002(9) ?
